data_7222938
loop_
_publ_author_name
'Ziegler, B.'
'Seitz, K.'
'Babel, D.'

_publ_section_title
;
 Silberdiammin-disilber-hexacyanometallate(III): Kantenverknuepfte
 Doppeltetraeder-Einheiten Ag2 N6 in den unterschiedlichen Strukturen von
 Eisen- und Cobaltkomplex.
;
_journal_name_full
;
Zeitschrift fuer Naturforschung, Teil B. Anorganische Chemie, Organische 
Chemie (42,1987-)
;
_journal_page_first 1589
_journal_page_last 1597
_journal_volume 43
_journal_year 1988
_chemical_formula_sum 'C6 H6 Ag3 Fe N8'
_chemical_name_systematic '(Ag (N H3)2) Ag2 (Fe (C N)6)'
_space_group_IT_number 9
_symmetry_space_group_name_Hall 'C -2yc'
_symmetry_space_group_name_H-M 'C 1 c 1'
_cell_angle_alpha 90
_cell_angle_beta 94.98
_cell_angle_gamma 90
_cell_formula_units_Z 4
_cell_length_a 9.482
_cell_length_b 12.355
_cell_length_c 12.468
_cell_volume 1455.114
_citation_journal_id_ASTM ZNBSEN
_cod_data_source_file Ziegler_ZNBSEN_1988_980.cif
_cod_data_source_block C6H6Ag3Fe1N8
_cod_original_formula_sum 'C6 H6 Ag3 Fe1 N8'
_cod_database_code 7222938

loop_
_symmetry_equiv_pos_as_xyz
x,y,z
x,-y,z+1/2
x+1/2,y+1/2,z
x+1/2,-y+1/2,z+1/2

loop_
_atom_site_label
_atom_site_type_symbol
_atom_site_fract_x
_atom_site_fract_y
_atom_site_fract_z
_atom_site_occupancy
_atom_site_U_iso_or_equiv
N3 N+1 0.306 0.2928 0.2373 1 0.0
H3 H+1 -0.043 0.1182 0.189 1 0.0
N4 N+1 0.192 0.2251 -0.2544 1 0.0
Ag1 Ag+1 0.2779 0.33173 0.4056 1 0.0
C3 C-2 0.286 0.278 0.147 1 0.0
H2 H+1 -0.062 -0.0069 0.203 1 0.0
Fe1 Fe+3 0.2504 0.2552 -0.0048 1 0.0
N8 N-3 0.43 0.029 0.309 1 0.0
H1 H+1 -0.064 0.0699 0.303 1 0.0
N7 N-3 -0.023 0.0577 0.236 1 0.0
C4 C-2 0.207 0.235 -0.161 1 0.0
H6 H+1 0.471 0.05 0.244 1 0.0
H4 H+1 0.452 -0.046 0.324 1 0.0
N6 N+1 0.208 0.008 0.029 1 0.0
C1 C-2 0.449 0.23 -0.0192 1 0.0
C2 C-2 0.053 0.273 0.02 1 0.0
H5 H+1 0.468 0.073 0.368 1 0.0
Ag2 Ag+1 0.2192 0.15422 0.5911 1 0.0
N5 N+1 0.295 0.499 -0.041 1 0.0
C5 C-2 0.279 0.416 -0.025 1 0.0
Ag3 Ag+1 0.2093 0.0452 0.2798 1 0.0
C6 C-2 0.224 0.1029 0.017 1 0.0
N2 N+1 -0.07 0.2844 0.0297 1 0.0
N1 N+1 0.567 0.228 -0.037 1 0.0
